data_2011930
loop_
_publ_author_name
'Zhang, Shusheng'
'Wang, Zhongwei'
'Li, Ming'
'Jiao, Kui'
'Razak, Ibrahim Abdul'
'Shanmuga Sundara Raj, S.'
'Fun, Hoong-Kun'

_publ_section_title
;<i>O</i>-Ethyl and <i>O</i>-methyl
 <i>N</i>-(2,3,4,6-tetra-<i>O</i>-acetyl-\b-<small>D</small>-glucopyranosyl)thiocarbamate
;
_journal_issue 5
_journal_name_full 'Acta Crystallographica Section C'
_journal_page_first 566
_journal_page_last 568
_journal_paper_doi 10.1107/S0108270101000609
_journal_volume 57
_journal_year 2001
_chemical_formula_moiety 'C16 H23 N O10 S'
_chemical_formula_sum 'C16 H23 N O10 S'
_chemical_formula_weight 421.41
_chemical_name_systematic
;
O-methyl
N-(2,3,4,6-tetra-O-acetyl-\b-d-glucopyranosyl)carbamothiate
;
_space_group_IT_number 4
_symmetry_cell_setting monoclinic
_symmetry_space_group_name_Hall 'P 2yb'
_symmetry_space_group_name_H-M 'P 1 21 1'
_audit_creation_method SHELXL97
_cell_angle_alpha 90
_cell_angle_beta 100.684(2)
_cell_angle_gamma 90
_cell_formula_units_Z 2
_cell_length_a 7.3543(2)
_cell_length_b 10.25550(10)
_cell_length_c 14.0142(4)
_cell_measurement_reflns_used 3438
_cell_measurement_temperature 293(2)
_cell_measurement_theta_max 28.31
_cell_measurement_theta_min 1.44
_cell_volume 1038.66(4)
_computing_cell_refinement 'SAINT (Siemens, 1996)'
_computing_data_collection 'SMART (Siemens, 1996)'
_computing_data_reduction SAINT
_computing_molecular_graphics SHELXTL
_computing_publication_material 'SHELXTL, PARST (Nardelli, 1995) and PLATON (Spek, 1990)'
_computing_structure_refinement SHELXTL
_computing_structure_solution 'SHELXTL (Sheldrick, 1997b)'
_diffrn_ambient_temperature 293(2)
_diffrn_detector_area_resol_mean 8.33
_diffrn_measured_fraction_theta_full .981
_diffrn_measured_fraction_theta_max .981
_diffrn_measurement_device_type 'Siemens SMART CCD area-detector'
_diffrn_measurement_method \w
_diffrn_radiation_monochromator graphite
_diffrn_radiation_source 'fine-focus sealed tube'
_diffrn_radiation_type MoK\a
_diffrn_radiation_wavelength .71073
_diffrn_reflns_av_R_equivalents .078
_diffrn_reflns_av_sigmaI/netI .137
_diffrn_reflns_limit_h_max 9
_diffrn_reflns_limit_h_min -9
_diffrn_reflns_limit_k_max 13
_diffrn_reflns_limit_k_min -10
_diffrn_reflns_limit_l_max 18
_diffrn_reflns_limit_l_min -13
_diffrn_reflns_number 7436
_diffrn_reflns_theta_full 28.29
_diffrn_reflns_theta_max 28.29
_diffrn_reflns_theta_min 1.48
_diffrn_standards_decay_% negligible
_exptl_absorpt_coefficient_mu .207
_exptl_absorpt_correction_T_max .985
_exptl_absorpt_correction_T_min .953
_exptl_absorpt_correction_type empirical
_exptl_absorpt_process_details '(SADABS; Sheldrick, 1996)'
_exptl_crystal_colour colourless
_exptl_crystal_density_diffrn 1.347
_exptl_crystal_density_method 'not measured'
_exptl_crystal_description needle
_exptl_crystal_F_000 444
_exptl_crystal_size_max .26
_exptl_crystal_size_mid .12
_exptl_crystal_size_min .08
_refine_diff_density_max .28
_refine_diff_density_min -.34
_refine_ls_abs_structure_details 'Flack (1983)'
_refine_ls_abs_structure_Flack -.17(17)
_refine_ls_extinction_coef .035(5)
_refine_ls_extinction_method 'SHELXL97 (Sheldrick, 1997a)'
_refine_ls_goodness_of_fit_ref .86
_refine_ls_hydrogen_treatment mixed
_refine_ls_matrix_type full
_refine_ls_number_parameters 258
_refine_ls_number_reflns 4151
_refine_ls_number_restraints 1
_refine_ls_restrained_S_all .86
_refine_ls_R_factor_all .126
_refine_ls_R_factor_gt .072
_refine_ls_shift/su_max <0.001
_refine_ls_shift/su_mean .00
_refine_ls_structure_factor_coef Fsqd
_refine_ls_weighting_details 'calc w = 1/[\s^2^(Fo^2^)+(0.0843P)^2^] where P=(Fo^2^+2Fc^2^)/3'
_refine_ls_weighting_scheme calc
_refine_ls_wR_factor_ref .184
_reflns_number_gt 2094
_reflns_number_total 4151
_reflns_threshold_expression I>2\s(I)
_cod_data_source_file bj1013.cif
_cod_data_source_block II
_cod_original_sg_symbol_H-M 'P 21'
_cod_database_code 2011930
_cod_database_fobs_code 2011930

loop_
_symmetry_equiv_pos_as_xyz
'x, y, z'
'-x, y+1/2, -z'

loop_
_atom_site_label
_atom_site_fract_x
_atom_site_fract_y
_atom_site_fract_z
_atom_site_U_iso_or_equiv
_atom_site_adp_type
_atom_site_calc_flag
_atom_site_refinement_flags
_atom_site_occupancy
_atom_site_disorder_assembly
_atom_site_disorder_group
_atom_site_type_symbol
S1 .4058(2) .47378(15) .30340(12) .0675(5) Uani d . 1 . . S
O1 .5576(4) .8095(3) .3225(2) .0396(8) Uani d . 1 . . O
O2 .5575(5) .7557(4) .0647(2) .0503(9) Uani d . 1 . . O
O3 .4038(6) .9201(5) -.0190(3) .0806(14) Uani d . 1 . . O
O4 .8071(4) .9680(4) .1122(2) .0427(8) Uani d . 1 . . O
O5 1.0902(6) .8938(6) .1109(4) .0936(18) Uani d . 1 . . O
O6 1.0039(4) .9559(3) .3143(2) .0434(8) Uani d . 1 . . O
O7 .9609(6) 1.1694(4) .2877(4) .0901(16) Uani d . 1 . . O
O8 .6980(4) 1.0214(4) .4549(3) .0511(10) Uani d . 1 . . O
O9 .9684(5) 1.1029(5) .5307(3) .0795(14) Uani d . 1 . . O
O17 .0900(5) .5878(4) .2208(3) .0601(10) Uani d . 1 . . O
C1 .5251(6) .7396(5) .2322(3) .0387(11) Uani d . 1 . . C
H1A .6041 .6619 .2382 .046 Uiso calc R 1 . . H
C2 .5748(6) .8280(5) .1541(3) .0385(11) Uani d . 1 . . C
H2A .4926 .9040 .1450 .046 Uiso calc R 1 . . H
C3 .7743(6) .8717(5) .1825(3) .0362(10) Uani d . 1 . . C
H3A .8567 .7969 .1808 .043 Uiso calc R 1 . . H
C4 .8099(6) .9309(4) .2829(3) .0331(10) Uani d . 1 . . C
H4A .7411 1.0129 .2819 .040 Uiso calc R 1 . . H
C5 .7482(6) .8377(5) .3552(3) .0380(11) Uani d . 1 . . C
H5A .8190 .7565 .3564 .046 Uiso calc R 1 . . H
C6 .4684(7) .8124(6) -.0183(4) .0509(13) Uani d . 1 . . C
C7 .4799(10) .7301(8) -.1036(4) .076(2) Uani d . 1 . . C
H7A .5381 .6488 -.0822 .115 Uiso calc R 1 . . H
H7B .5514 .7742 -.1445 .115 Uiso calc R 1 . . H
H7C .3576 .7140 -.1394 .115 Uiso calc R 1 . . H
C8 .9686(7) .9711(6) .0835(3) .0517(13) Uani d . 1 . . C
C9 .9858(9) 1.0827(8) .0198(5) .086(2) Uani d . 1 . . C
H9A 1.1047 1.0804 .0008 .129 Uiso calc R 1 . . H
H9B .9736 1.1624 .0540 .129 Uiso calc R 1 . . H
H9C .8903 1.0782 -.0370 .129 Uiso calc R 1 . . H
C10 1.0628(7) 1.0796(6) .3143(4) .0532(13) Uani d . 1 . . C
C11 1.2664(7) 1.0899(7) .3510(5) .0754(19) Uani d . 1 . . C
H11A 1.3163 1.0047 .3677 .113 Uiso calc R 1 . . H
H11B 1.2889 1.1449 .4074 .113 Uiso calc R 1 . . H
H11C 1.3248 1.1268 .3014 .113 Uiso calc R 1 . . H
C12 .7739(7) .8915(6) .4567(4) .0504(13) Uani d . 1 . . C
H12A .7123 .8355 .4966 .060 Uiso calc R 1 . . H
H12B .9046 .8937 .4851 .060 Uiso calc R 1 . . H
C13 .8081(7) 1.1198(6) .4972(4) .0529(14) Uani d . 1 . . C
C14 .7078(9) 1.2424(8) .4920(6) .085(2) Uani d . 1 . . C
H14A .5814 1.2283 .4614 .127 Uiso calc R 1 . . H
H14B .7637 1.3041 .4548 .127 Uiso calc R 1 . . H
H14C .7120 1.2757 .5564 .127 Uiso calc R 1 . . H
N15 .3383(6) .7011(4) .2131(3) .0436(10) Uani d . 1 . . N
C16 .2752(7) .5893(5) .2442(3) .0438(12) Uani d . 1 . . C
C17 -.0065(9) .4700(8) .2397(5) .085(2) Uani d . 1 . . C
H17A -.1374 .4825 .2195 .127 Uiso calc R 1 . . H
H17B .0209 .4507 .3078 .127 Uiso calc R 1 . . H
H17C .0332 .3988 .2040 .127 Uiso calc R 1 . . H
H15A .266(7) .751(7) .182(4) .054(17) Uiso d . 1 . . H

loop_
_atom_site_aniso_label
_atom_site_aniso_U_11
_atom_site_aniso_U_22
_atom_site_aniso_U_33
_atom_site_aniso_U_12
_atom_site_aniso_U_13
_atom_site_aniso_U_23
S1 .0786(10) .0332(8) .0893(10) .0010(8) .0122(8) .0217(8)
O1 .0426(17) .034(2) .0411(18) -.0076(15) .0050(13) .0013(14)
O2 .069(2) .032(2) .0442(19) -.0083(17) -.0040(16) -.0023(15)
O3 .099(3) .083(4) .055(2) .034(3) .002(2) .008(2)
O4 .0471(18) .0334(19) .0484(18) -.0001(15) .0106(14) .0134(16)
O5 .073(3) .108(5) .112(4) .038(3) .049(3) .058(3)
O6 .0382(16) .028(2) .0606(19) -.0044(14) .0007(14) .0012(16)
O7 .077(3) .025(3) .156(5) -.013(2) -.009(3) .018(3)
O8 .0448(19) .050(3) .055(2) -.0065(17) .0011(15) -.0137(17)
O9 .059(3) .063(3) .104(3) -.010(2) -.019(2) -.020(3)
O17 .057(2) .036(2) .082(3) -.0200(18) -.0024(18) .011(2)
C1 .043(2) .025(3) .046(3) -.005(2) .005(2) .001(2)
C2 .054(3) .024(3) .036(2) .001(2) .004(2) .0009(19)
C3 .045(3) .025(3) .037(2) -.004(2) .0046(19) .0097(19)
C4 .032(2) .021(2) .044(2) -.0019(18) .0028(18) .0045(18)
C5 .038(2) .026(3) .046(3) -.002(2) -.002(2) .001(2)
C6 .055(3) .052(4) .043(3) -.007(3) .002(2) .004(3)
C7 .113(5) .067(5) .048(3) -.027(4) .009(3) -.007(3)
C8 .053(3) .056(4) .048(3) .008(3) .014(2) .016(3)
C9 .083(4) .089(6) .095(5) .008(4) .039(4) .053(5)
C10 .057(3) .031(3) .070(3) -.013(3) .007(3) -.003(3)
C11 .055(3) .057(5) .111(5) -.016(3) .007(3) -.009(4)
C12 .051(3) .051(4) .045(3) -.006(3) -.005(2) .003(2)
C13 .046(3) .056(4) .055(3) -.011(3) .006(2) -.018(3)
C14 .077(4) .066(5) .107(5) .004(4) .008(4) -.030(4)
N15 .044(2) .025(2) .055(3) -.0052(19) -.0097(19) .0059(19)
C16 .052(3) .024(3) .051(3) -.004(2) -.002(2) .001(2)
C17 .081(4) .063(5) .103(5) -.046(4) -.001(4) .020(4)

loop_
_atom_type_symbol
_atom_type_description
_atom_type_scat_dispersion_real
_atom_type_scat_dispersion_imag
_atom_type_scat_source
C C .0033 .0016 'International Tables Vol C Tables 4.2.6.8 and 6.1.1.4'
H H .0000 .0000 'International Tables Vol C Tables 4.2.6.8 and 6.1.1.4'
N N .0061 .0033 'International Tables Vol C Tables 4.2.6.8 and 6.1.1.4'
O O .0106 .0060 'International Tables Vol C Tables 4.2.6.8 and 6.1.1.4'
S S .1246 .1234 'International Tables Vol C Tables 4.2.6.8 and 6.1.1.4'

loop_
_geom_angle_atom_site_label_1
_geom_angle_atom_site_label_2
_geom_angle_atom_site_label_3
_geom_angle
C5 O1 C1 112.2(3)
C6 O2 C2 118.5(4)
C8 O4 C3 119.8(4)
C10 O6 C4 118.1(4)
C13 O8 C12 118.7(4)
C16 O17 C17 118.3(5)
N15 C1 O1 107.7(4)
N15 C1 C2 112.8(4)
O1 C1 C2 108.4(4)
O2 C2 C3 107.8(3)
O2 C2 C1 109.0(4)
C3 C2 C1 109.7(3)
O4 C3 C4 109.7(4)
O4 C3 C2 107.4(3)
C4 C3 C2 110.9(4)
O6 C4 C3 110.4(3)
O6 C4 C5 108.1(3)
C3 C4 C5 110.2(4)
O1 C5 C12 108.8(3)
O1 C5 C4 108.1(3)
C12 C5 C4 113.5(4)
O3 C6 O2 121.8(5)
O3 C6 C7 126.9(5)
O2 C6 C7 111.0(6)
O5 C8 O4 122.9(5)
O5 C8 C9 124.3(5)
O4 C8 C9 112.7(5)
O7 C10 O6 122.8(5)
O7 C10 C11 125.5(6)
O6 C10 C11 111.7(5)
O8 C12 C5 110.0(4)
O9 C13 O8 121.8(6)
O9 C13 C14 126.7(6)
O8 C13 C14 111.4(5)
C16 N15 C1 124.2(4)
N15 C16 O17 109.1(4)
N15 C16 S1 125.1(4)
O17 C16 S1 125.8(4)

loop_
_geom_bond_atom_site_label_1
_geom_bond_atom_site_label_2
_geom_bond_site_symmetry_2
_geom_bond_distance
_geom_bond_publ_flag
S1 C16 . 1.648(5) ?
O1 C5 . 1.422(5) yes
O1 C1 . 1.436(5) yes
O2 C6 . 1.356(6) ?
O2 C2 . 1.440(6) ?
O3 C6 . 1.203(7) ?
O4 C8 . 1.323(6) ?
O4 C3 . 1.447(5) ?
O5 C8 . 1.203(7) ?
O6 C10 . 1.341(6) ?
O6 C4 . 1.436(5) ?
O7 C10 . 1.202(7) ?
O8 C13 . 1.359(6) ?
O8 C12 . 1.443(7) ?
O9 C13 . 1.198(6) ?
O17 C16 . 1.341(5) ?
O17 C17 . 1.450(7) ?
C1 N15 . 1.407(6) ?
C1 C2 . 1.517(6) yes
C2 C3 . 1.515(6) yes
C3 C4 . 1.510(6) yes
C4 C5 . 1.522(6) yes
C5 C12 . 1.506(7) ?
C6 C7 . 1.477(9) ?
C8 C9 . 1.472(8) ?
C10 C11 . 1.494(8) ?
C13 C14 . 1.453(10) ?
N15 C16 . 1.341(6) ?

loop_
_geom_hbond_atom_site_label_D
_geom_hbond_atom_site_label_H
_geom_hbond_atom_site_label_A
_geom_hbond_site_symmetry_A
_geom_hbond_distance_DH
_geom_hbond_distance_HA
_geom_hbond_distance_DA
_geom_hbond_angle_DHA
_geom_hbond_publ_flag
N15 H15A O5 1_455 .81(6) 2.08(6) 2.884(7) 175(6) n
C5 H5A O9 2_746 .98 2.55 3.386(7) 143 n

loop_
_geom_torsion_atom_site_label_1
_geom_torsion_atom_site_label_2
_geom_torsion_atom_site_label_3
_geom_torsion_atom_site_label_4
_geom_torsion
_geom_torsion_publ_flag
C5 O1 C1 N15 172.1(4) ?
C5 O1 C1 C2 -65.6(4) ?
C6 O2 C2 C3 -106.9(5) yes
C6 O2 C2 C1 134.0(4) yes
N15 C1 C2 O2 -65.5(5) ?
O1 C1 C2 O2 175.3(3) ?
N15 C1 C2 C3 176.6(4) ?
O1 C1 C2 C3 57.5(5) ?
C8 O4 C3 C4 96.8(5) yes
C8 O4 C3 C2 -142.7(5) yes
O2 C2 C3 O4 68.5(5) ?
C1 C2 C3 O4 -172.9(4) ?
O2 C2 C3 C4 -171.6(4) ?
C1 C2 C3 C4 -53.1(5) ?
C10 O6 C4 C3 105.3(5) yes
C10 O6 C4 C5 -134.2(4) yes
O4 C3 C4 O6 -69.3(4) ?
C2 C3 C4 O6 172.3(4) ?
O4 C3 C4 C5 171.5(3) ?
C2 C3 C4 C5 53.0(5) ?
C1 O1 C5 C12 -171.2(4) ?
C1 O1 C5 C4 65.1(4) ?
O6 C4 C5 O1 -178.1(3) ?
C3 C4 C5 O1 -57.5(5) ?
O6 C4 C5 C12 61.1(5) ?
C3 C4 C5 C12 -178.3(4) ?
C2 O2 C6 O3 -.3(7) ?
C2 O2 C6 C7 174.4(4) ?
C3 O4 C8 O5 2.5(8) ?
C3 O4 C8 C9 -174.1(5) ?
C4 O6 C10 O7 -1.4(7) ?
C4 O6 C10 C11 178.6(4) ?
C13 O8 C12 C5 -125.7(4) ?
O1 C5 C12 O8 -71.4(5) yes
C4 C5 C12 O8 49.0(5) yes
C12 O8 C13 O9 4.4(7) ?
C12 O8 C13 C14 -177.8(5) ?
O1 C1 N15 C16 -88.5(6) ?
C2 C1 N15 C16 151.9(5) ?
C1 N15 C16 O17 174.7(4) yes
C1 N15 C16 S1 -4.3(7) yes
C17 O17 C16 N15 174.3(5) ?
C17 O17 C16 S1 -6.7(7) ?

loop_
_cod_related_entry_id
_cod_related_entry_database
_cod_related_entry_code
1 ChemSpider 21107340
